data_7158575
loop_
_publ_author_name
'Yang, Haidi'
'Liu, Jinyao'
'Hu, Pan'
'Gao, Liang'
'Huang, Zedu'
'Chen, Fen-Er'

_publ_section_title
;
 Asymmetric Total Synthesis of
 (+)-(2R,4&#x2019;R,8&#x2019;R)-&#xF061;-Tocopherol Enabled by Enzymatic
 Desymmetrization
;
_journal_name_full 'Organic &amp; Biomolecular Chemistry'
_journal_paper_doi 10.1039/D2OB00384H
_journal_year 2022
_chemical_formula_sum 'C14 H20 O3'
_chemical_formula_weight 236.30
_space_group_crystal_system monoclinic
_space_group_IT_number 5
_space_group_name_Hall 'C 2y'
_space_group_name_H-M_alt 'C 1 2 1'
_atom_sites_solution_hydrogens mixed
_audit_creation_method SHELXL-2016/6
_audit_update_record
;
2021-10-12 deposited with the CCDC.	2022-03-16 downloaded from the CCDC.
;
_cell_angle_alpha 90
_cell_angle_beta 102.5260(10)
_cell_angle_gamma 90
_cell_formula_units_Z 8
_cell_length_a 38.9060(12)
_cell_length_b 5.7838(2)
_cell_length_c 11.1782(3)
_cell_measurement_reflns_used 9933
_cell_measurement_temperature 173(2)
_cell_measurement_theta_max 59.43
_cell_measurement_theta_min 3.52
_cell_volume 2455.50(13)
_computing_cell_refinement 'Bruker SAINT'
_computing_data_collection 'Bruker APEX2'
_computing_data_reduction 'Bruker SAINT'
_computing_molecular_graphics 'Bruker SHELXTL'
_computing_publication_material 'Bruker SHELXTL'
_computing_structure_refinement 'SHELXL-2016/6 (Sheldrick, 2016)'
_computing_structure_solution 'SHELXT 2014/5 (Sheldrick, 2014)'
_diffrn_ambient_temperature 173(2)
_diffrn_measured_fraction_theta_full 0.998
_diffrn_measured_fraction_theta_max 0.999
_diffrn_measurement_device_type 'Bruker APEX-II CCD'
_diffrn_measurement_method '\f and \w scans'
_diffrn_radiation_type GaK\a
_diffrn_radiation_wavelength 1.34138
_diffrn_reflns_av_R_equivalents 0.0546
_diffrn_reflns_av_unetI/netI 0.0574
_diffrn_reflns_Laue_measured_fraction_full 0.998
_diffrn_reflns_Laue_measured_fraction_max 0.999
_diffrn_reflns_limit_h_max 49
_diffrn_reflns_limit_h_min -49
_diffrn_reflns_limit_k_max 7
_diffrn_reflns_limit_k_min -7
_diffrn_reflns_limit_l_max 14
_diffrn_reflns_limit_l_min -13
_diffrn_reflns_number 16142
_diffrn_reflns_point_group_measured_fraction_full 0.993
_diffrn_reflns_point_group_measured_fraction_max 0.993
_diffrn_reflns_theta_full 53.594
_diffrn_reflns_theta_max 58.993
_diffrn_reflns_theta_min 3.664
_exptl_absorpt_coefficient_mu 0.453
_exptl_absorpt_correction_T_max 0.752
_exptl_absorpt_correction_T_min 0.579
_exptl_absorpt_correction_type multi-scan
_exptl_absorpt_process_details sadabs
_exptl_crystal_colour colourless
_exptl_crystal_density_diffrn 1.278
_exptl_crystal_description sheet
_exptl_crystal_F_000 1024
_exptl_crystal_size_max 0.430
_exptl_crystal_size_mid 0.290
_exptl_crystal_size_min 0.010
_refine_diff_density_max 0.570
_refine_diff_density_min -0.240
_refine_diff_density_rms 0.069
_refine_ls_abs_structure_details
; 
 Flack x determined using 2036 quotients [(I+)-(I-)]/[(I+)+(I-)] 
 (Parsons, Flack and Wagner, Acta Cryst. B69 (2013) 249-259). 
;
_refine_ls_abs_structure_Flack 0.14(12)
_refine_ls_extinction_method none
_refine_ls_goodness_of_fit_ref 1.056
_refine_ls_hydrogen_treatment mixed
_refine_ls_matrix_type full
_refine_ls_number_parameters 331
_refine_ls_number_reflns 5341
_refine_ls_number_restraints 5
_refine_ls_restrained_S_all 1.056
_refine_ls_R_factor_all 0.0483
_refine_ls_R_factor_gt 0.0454
_refine_ls_shift/su_max 0.002
_refine_ls_shift/su_mean 0.000
_refine_ls_structure_factor_coef Fsqd
_refine_ls_weighting_details 'w=1/[\s^2^(Fo^2^)+(0.0751P)^2^+0.5608P] where P=(Fo^2^+2Fc^2^)/3'
_refine_ls_weighting_scheme calc
_refine_ls_wR_factor_gt 0.1234
_refine_ls_wR_factor_ref 0.1270
_reflns_Friedel_coverage 0.805
_reflns_Friedel_fraction_full 0.985
_reflns_Friedel_fraction_max 0.985
_reflns_number_gt 4979
_reflns_number_total 5341
_reflns_threshold_expression 'I > 2\s(I)'
_cod_data_source_file d2ob00384h2.cif
_cod_data_source_block ga_210601b_b
_cod_original_sg_symbol_H-M 'C 2'
_cod_database_code 7158575
_shelx_shelxl_version_number 2016/6
_shelx_space_group_comment
; 
The symmetry employed for this shelxl refinement is uniquely defined 
by the following loop, which should always be used as a source of 
symmetry information in preference to the above space-group names. 
They are only intended as comments. 
;
_shelx_estimated_absorpt_t_min 0.829
_shelx_estimated_absorpt_t_max 0.995

loop_
_space_group_symop_operation_xyz
'x, y, z'
'-x, y, -z'
'x+1/2, y+1/2, z'
'-x+1/2, y+1/2, -z'

loop_
_atom_site_label
_atom_site_type_symbol
_atom_site_fract_x
_atom_site_fract_y
_atom_site_fract_z
_atom_site_U_iso_or_equiv
_atom_site_adp_type
_atom_site_occupancy
_atom_site_site_symmetry_order
_atom_site_calc_flag
_atom_site_refinement_flags_posn
_atom_site_refinement_flags_adp
_atom_site_refinement_flags_occupancy
_atom_site_disorder_assembly
_atom_site_disorder_group
O1 O 0.59257(4) 0.6543(3) 0.72413(13) 0.0260(4) Uani 1 1 d . . . . .
O2 O 0.73216(4) 0.8027(4) 0.94347(15) 0.0322(4) Uani 1 1 d D . . . .
H2 H 0.7368(10) 0.941(6) 0.972(3) 0.063(12) Uiso 1 1 d D . . . .
O3 O 0.52382(4) 0.4918(4) 0.64713(15) 0.0349(4) Uani 1 1 d D . . . .
H3 H 0.5361(8) 0.441(6) 0.603(3) 0.040(8) Uiso 1 1 d D . . . .
C1 C 0.56484(5) 0.7623(4) 0.7716(2) 0.0257(5) Uani 1 1 d . . . . .
C2 C 0.57323(6) 1.0183(5) 0.7915(2) 0.0334(6) Uani 1 1 d . . . . .
H2A H 0.553814 1.095836 0.820242 0.040 Uiso 1 1 calc R U . . .
H2B H 0.575185 1.090040 0.712813 0.040 Uiso 1 1 calc R U . . .
C3 C 0.60763(6) 1.0529(4) 0.8857(2) 0.0280(5) Uani 1 1 d . . . . .
H3A H 0.615597 1.214928 0.882452 0.034 Uiso 1 1 calc R U . . .
H3B H 0.603643 1.023782 0.968913 0.034 Uiso 1 1 calc R U . . .
C4 C 0.63587(5) 0.8912(4) 0.86114(19) 0.0208(4) Uani 1 1 d . . . . .
C5 C 0.67128(5) 0.9251(4) 0.91833(18) 0.0217(5) Uani 1 1 d . . . . .
C6 C 0.69679(5) 0.7804(5) 0.88811(17) 0.0226(4) Uani 1 1 d . . . . .
C7 C 0.68796(5) 0.6019(4) 0.80224(17) 0.0215(4) Uani 1 1 d . . . . .
C8 C 0.65267(5) 0.5608(4) 0.75008(17) 0.0205(4) Uani 1 1 d . . . . .
C9 C 0.62691(5) 0.7062(4) 0.78061(17) 0.0197(4) Uani 1 1 d . . . . .
C10 C 0.68160(6) 1.1145(5) 1.0122(2) 0.0304(5) Uani 1 1 d . . . . .
H10A H 0.683212 1.261658 0.970275 0.046 Uiso 1 1 calc R U . . .
H10B H 0.704485 1.077827 1.065230 0.046 Uiso 1 1 calc R U . . .
H10C H 0.663809 1.126961 1.061896 0.046 Uiso 1 1 calc R U . . .
C11 C 0.71638(6) 0.4566(5) 0.7665(2) 0.0304(5) Uani 1 1 d . . . . .
H11A H 0.738902 0.538911 0.787703 0.046 Uiso 1 1 calc R U . . .
H11B H 0.710345 0.427633 0.678015 0.046 Uiso 1 1 calc R U . . .
H11C H 0.718341 0.309041 0.810514 0.046 Uiso 1 1 calc R U . . .
C12 C 0.64206(6) 0.3682(5) 0.65923(19) 0.0274(5) Uani 1 1 d . . . . .
H12A H 0.616390 0.351322 0.640849 0.041 Uiso 1 1 calc R U . . .
H12B H 0.653003 0.223500 0.693932 0.041 Uiso 1 1 calc R U . . .
H12C H 0.649883 0.404224 0.583688 0.041 Uiso 1 1 calc R U . . .
C13 C 0.53219(6) 0.7287(5) 0.6703(2) 0.0351(6) Uani 1 1 d . . . . .
H13A H 0.512005 0.807249 0.693629 0.042 Uiso 1 1 calc R U . . .
H13B H 0.536044 0.801865 0.594226 0.042 Uiso 1 1 calc R U . . .
C14 C 0.56084(6) 0.6403(5) 0.8885(2) 0.0306(5) Uani 1 1 d . . . . .
H14A H 0.553235 0.480489 0.869425 0.046 Uiso 1 1 calc R U . . .
H14B H 0.543231 0.721306 0.923642 0.046 Uiso 1 1 calc R U . . .
H14C H 0.583493 0.640665 0.947566 0.046 Uiso 1 1 calc R U . . .
O4 O 0.40491(4) 0.3411(3) 0.78681(13) 0.0265(4) Uani 1 1 d . . . . .
O5 O 0.26643(4) 0.1911(4) 0.55492(15) 0.0353(5) Uani 1 1 d D . . . .
H5 H 0.2636(10) 0.058(6) 0.517(3) 0.066(13) Uiso 1 1 d D . . . .
O6 O 0.45996(4) 0.2907(3) 0.55996(14) 0.0323(4) Uani 1 1 d D . . . .
H6 H 0.4805(8) 0.334(7) 0.594(3) 0.060(10) Uiso 1 1 d D . . . .
C15 C 0.43322(5) 0.2418(4) 0.73895(19) 0.0233(5) Uani 1 1 d . . . . .
C16 C 0.42602(6) -0.0106(5) 0.7102(2) 0.0290(5) Uani 1 1 d . . . . .
H16A H 0.424854 -0.094196 0.786499 0.035 Uiso 1 1 calc R U . . .
H16B H 0.445653 -0.076879 0.677918 0.035 Uiso 1 1 calc R U . . .
C17 C 0.39157(5) -0.0456(4) 0.6163(2) 0.0263(5) Uani 1 1 d . . . . .
H17A H 0.395398 -0.012349 0.533320 0.032 Uiso 1 1 calc R U . . .
H17B H 0.384120 -0.209038 0.618068 0.032 Uiso 1 1 calc R U . . .
C18 C 0.36270(5) 0.1096(4) 0.64190(18) 0.0199(4) Uani 1 1 d . . . . .
C19 C 0.32754(5) 0.0733(4) 0.58184(18) 0.0209(4) Uani 1 1 d . . . . .
C20 C 0.30166(5) 0.2156(4) 0.61173(17) 0.0225(5) Uani 1 1 d . . . . .
C21 C 0.30972(5) 0.3922(4) 0.69786(18) 0.0232(5) Uani 1 1 d . . . . .
C22 C 0.34493(5) 0.4351(4) 0.75280(17) 0.0207(4) Uani 1 1 d . . . . .
C23 C 0.37085(5) 0.2918(4) 0.72451(17) 0.0200(4) Uani 1 1 d . . . . .
C24 C 0.31824(6) -0.1128(5) 0.4866(2) 0.0293(5) Uani 1 1 d . . . . .
H24A H 0.313563 -0.257413 0.525862 0.044 Uiso 1 1 calc R U . . .
H24B H 0.337889 -0.135485 0.445810 0.044 Uiso 1 1 calc R U . . .
H24C H 0.297192 -0.066858 0.425862 0.044 Uiso 1 1 calc R U . . .
C25 C 0.28088(6) 0.5355(5) 0.7320(2) 0.0317(6) Uani 1 1 d . . . . .
H25A H 0.279428 0.685205 0.690089 0.047 Uiso 1 1 calc R U . . .
H25B H 0.286120 0.560202 0.820823 0.047 Uiso 1 1 calc R U . . .
H25C H 0.258351 0.454263 0.707181 0.047 Uiso 1 1 calc R U . . .
C26 C 0.35494(6) 0.6301(5) 0.8431(2) 0.0292(5) Uani 1 1 d . . . . .
H26A H 0.341839 0.769700 0.811032 0.044 Uiso 1 1 calc R U . . .
H26B H 0.380258 0.660094 0.855543 0.044 Uiso 1 1 calc R U . . .
H26C H 0.349221 0.587400 0.921342 0.044 Uiso 1 1 calc R U . . .
C27 C 0.43546(5) 0.3830(4) 0.6251(2) 0.0252(5) Uani 1 1 d . . . . .
H27A H 0.411873 0.388693 0.569760 0.030 Uiso 1 1 calc R U . . .
H27B H 0.442405 0.543432 0.650303 0.030 Uiso 1 1 calc R U . . .
C28 C 0.46591(6) 0.2767(6) 0.8403(2) 0.0373(6) Uani 1 1 d . . . . .
H28A H 0.467678 0.439652 0.864945 0.056 Uiso 1 1 calc R U . . .
H28B H 0.486859 0.232695 0.810266 0.056 Uiso 1 1 calc R U . . .
H28C H 0.464243 0.180344 0.910916 0.056 Uiso 1 1 calc R U . . .

loop_
_atom_site_aniso_label
_atom_site_aniso_U_11
_atom_site_aniso_U_22
_atom_site_aniso_U_33
_atom_site_aniso_U_23
_atom_site_aniso_U_13
_atom_site_aniso_U_12
O1 0.0143(7) 0.0333(9) 0.0291(7) -0.0042(7) 0.0018(5) 0.0012(6)
O2 0.0154(7) 0.0499(12) 0.0296(8) -0.0044(9) 0.0012(6) 0.0005(8)
O3 0.0177(7) 0.0521(10) 0.0352(8) -0.0123(8) 0.0065(6) -0.0063(7)
C1 0.0144(9) 0.0290(12) 0.0334(11) -0.0007(10) 0.0046(8) 0.0008(9)
C2 0.0188(10) 0.0266(13) 0.0534(14) 0.0025(11) 0.0049(10) 0.0049(9)
C3 0.0210(10) 0.0199(11) 0.0444(12) -0.0022(10) 0.0094(9) 0.0014(8)
C4 0.0177(9) 0.0213(10) 0.0244(9) 0.0038(9) 0.0067(7) 0.0008(8)
C5 0.0194(9) 0.0249(12) 0.0219(9) 0.0019(8) 0.0070(7) -0.0026(8)
C6 0.0158(9) 0.0342(12) 0.0177(8) 0.0040(9) 0.0036(7) -0.0008(9)
C7 0.0181(9) 0.0291(11) 0.0184(8) 0.0044(9) 0.0066(7) 0.0043(9)
C8 0.0203(9) 0.0246(11) 0.0170(8) 0.0035(8) 0.0053(7) 0.0027(8)
C9 0.0155(9) 0.0240(11) 0.0196(8) 0.0034(8) 0.0038(7) 0.0013(8)
C10 0.0266(11) 0.0341(13) 0.0309(11) -0.0057(11) 0.0071(9) -0.0083(10)
C11 0.0220(10) 0.0428(15) 0.0273(10) 0.0014(11) 0.0072(8) 0.0102(10)
C12 0.0254(10) 0.0326(13) 0.0241(10) -0.0044(9) 0.0054(8) 0.0009(9)
C13 0.0170(10) 0.0447(16) 0.0407(12) -0.0004(11) 0.0002(9) 0.0032(10)
C14 0.0285(11) 0.0312(12) 0.0339(11) -0.0039(10) 0.0103(9) -0.0067(10)
O4 0.0139(7) 0.0385(10) 0.0268(7) -0.0092(7) 0.0037(5) -0.0005(7)
O5 0.0148(7) 0.0585(13) 0.0314(8) -0.0032(9) 0.0020(6) 0.0017(8)
O6 0.0230(7) 0.0416(10) 0.0345(8) -0.0061(7) 0.0110(6) -0.0077(7)
C15 0.0143(9) 0.0278(12) 0.0276(10) -0.0018(9) 0.0045(8) 0.0020(8)
C16 0.0182(9) 0.0239(12) 0.0451(12) 0.0041(11) 0.0071(9) 0.0020(9)
C17 0.0185(9) 0.0225(11) 0.0392(11) -0.0071(10) 0.0092(8) 0.0008(9)
C18 0.0175(9) 0.0209(10) 0.0226(9) 0.0009(9) 0.0070(7) 0.0000(8)
C19 0.0177(9) 0.0243(11) 0.0216(9) 0.0025(8) 0.0062(7) -0.0027(8)
C20 0.0146(9) 0.0343(13) 0.0188(9) 0.0058(9) 0.0040(7) 0.0028(9)
C21 0.0192(9) 0.0326(12) 0.0192(9) 0.0069(9) 0.0075(7) 0.0065(9)
C22 0.0212(9) 0.0259(12) 0.0163(9) 0.0024(8) 0.0070(7) 0.0019(8)
C23 0.0155(9) 0.0261(11) 0.0189(8) 0.0025(9) 0.0046(7) 0.0005(8)
C24 0.0234(10) 0.0318(13) 0.0335(11) -0.0071(10) 0.0080(9) -0.0068(10)
C25 0.0247(10) 0.0443(15) 0.0277(10) 0.0007(11) 0.0093(8) 0.0116(10)
C26 0.0310(11) 0.0329(14) 0.0255(10) -0.0064(10) 0.0099(8) 0.0025(10)
C27 0.0190(9) 0.0240(11) 0.0328(10) -0.0032(9) 0.0063(8) -0.0009(8)
C28 0.0180(10) 0.0545(18) 0.0359(12) -0.0027(12) -0.0018(9) 0.0019(11)

loop_
_atom_type_symbol
_atom_type_description
_atom_type_scat_dispersion_real
_atom_type_scat_dispersion_imag
_atom_type_scat_source
C C 0.0137 0.0067 'International Tables Vol C Tables 4.2.6.8 and 6.1.1.4'
H H 0.0000 0.0000 'International Tables Vol C Tables 4.2.6.8 and 6.1.1.4'
O O 0.0389 0.0241 'International Tables Vol C Tables 4.2.6.8 and 6.1.1.4'

loop_
_geom_angle_atom_site_label_1
_geom_angle_atom_site_label_2
_geom_angle_atom_site_label_3
_geom_angle
_geom_angle_site_symmetry_1
_geom_angle_site_symmetry_3
_geom_angle_publ_flag
C9 O1 C1 117.63(16) . . ?
C6 O2 H2 111(3) . . ?
C13 O3 H3 108(2) . . ?
O1 C1 C13 103.94(18) . . ?
O1 C1 C14 109.79(19) . . ?
C13 C1 C14 110.8(2) . . ?
O1 C1 C2 108.73(19) . . ?
C13 C1 C2 110.6(2) . . ?
C14 C1 C2 112.6(2) . . ?
C1 C2 C3 110.9(2) . . ?
C1 C2 H2A 109.5 . . ?
C3 C2 H2A 109.5 . . ?
C1 C2 H2B 109.5 . . ?
C3 C2 H2B 109.5 . . ?
H2A C2 H2B 108.1 . . ?
C4 C3 C2 110.9(2) . . ?
C4 C3 H3A 109.5 . . ?
C2 C3 H3A 109.5 . . ?
C4 C3 H3B 109.5 . . ?
C2 C3 H3B 109.5 . . ?
H3A C3 H3B 108.1 . . ?
C9 C4 C5 119.07(19) . . ?
C9 C4 C3 120.17(18) . . ?
C5 C4 C3 120.8(2) . . ?
C6 C5 C4 119.1(2) . . ?
C6 C5 C10 120.51(19) . . ?
C4 C5 C10 120.4(2) . . ?
O2 C6 C5 121.7(2) . . ?
O2 C6 C7 116.52(19) . . ?
C5 C6 C7 121.77(18) . . ?
C8 C7 C6 119.09(19) . . ?
C8 C7 C11 120.5(2) . . ?
C6 C7 C11 120.44(19) . . ?
C7 C8 C9 119.2(2) . . ?
C7 C8 C12 120.73(19) . . ?
C9 C8 C12 120.09(18) . . ?
O1 C9 C4 122.95(18) . . ?
O1 C9 C8 115.41(19) . . ?
C4 C9 C8 121.63(18) . . ?
C5 C10 H10A 109.5 . . ?
C5 C10 H10B 109.5 . . ?
H10A C10 H10B 109.5 . . ?
C5 C10 H10C 109.5 . . ?
H10A C10 H10C 109.5 . . ?
H10B C10 H10C 109.5 . . ?
C7 C11 H11A 109.5 . . ?
C7 C11 H11B 109.5 . . ?
H11A C11 H11B 109.5 . . ?
C7 C11 H11C 109.5 . . ?
H11A C11 H11C 109.5 . . ?
H11B C11 H11C 109.5 . . ?
C8 C12 H12A 109.5 . . ?
C8 C12 H12B 109.5 . . ?
H12A C12 H12B 109.5 . . ?
C8 C12 H12C 109.5 . . ?
H12A C12 H12C 109.5 . . ?
H12B C12 H12C 109.5 . . ?
O3 C13 C1 112.4(2) . . ?
O3 C13 H13A 109.1 . . ?
C1 C13 H13A 109.1 . . ?
O3 C13 H13B 109.1 . . ?
C1 C13 H13B 109.1 . . ?
H13A C13 H13B 107.9 . . ?
C1 C14 H14A 109.5 . . ?
C1 C14 H14B 109.5 . . ?
H14A C14 H14B 109.5 . . ?
C1 C14 H14C 109.5 . . ?
H14A C14 H14C 109.5 . . ?
H14B C14 H14C 109.5 . . ?
C23 O4 C15 117.06(15) . . ?
C20 O5 H5 109(2) . . ?
C27 O6 H6 109(3) . . ?
O4 C15 C16 110.04(19) . . ?
O4 C15 C28 104.65(18) . . ?
C16 C15 C28 112.0(2) . . ?
O4 C15 C27 106.34(17) . . ?
C16 C15 C27 112.39(19) . . ?
C28 C15 C27 111.0(2) . . ?
C15 C16 C17 111.7(2) . . ?
C15 C16 H16A 109.3 . . ?
C17 C16 H16A 109.3 . . ?
C15 C16 H16B 109.3 . . ?
C17 C16 H16B 109.3 . . ?
H16A C16 H16B 107.9 . . ?
C18 C17 C16 111.63(19) . . ?
C18 C17 H17A 109.3 . . ?
C16 C17 H17A 109.3 . . ?
C18 C17 H17B 109.3 . . ?
C16 C17 H17B 109.3 . . ?
H17A C17 H17B 108.0 . . ?
C23 C18 C19 119.29(19) . . ?
C23 C18 C17 120.21(17) . . ?
C19 C18 C17 120.5(2) . . ?
C20 C19 C18 118.4(2) . . ?
C20 C19 C24 121.12(18) . . ?
C18 C19 C24 120.44(19) . . ?
O5 C20 C21 116.33(19) . . ?
O5 C20 C19 121.5(2) . . ?
C21 C20 C19 122.16(18) . . ?
C20 C21 C22 119.14(19) . . ?
C20 C21 C25 120.64(19) . . ?
C22 C21 C25 120.2(2) . . ?
C23 C22 C21 118.9(2) . . ?
C23 C22 C26 120.15(19) . . ?
C21 C22 C26 120.92(19) . . ?
O4 C23 C18 122.98(18) . . ?
O4 C23 C22 115.07(19) . . ?
C18 C23 C22 121.93(18) . . ?
C19 C24 H24A 109.5 . . ?
C19 C24 H24B 109.5 . . ?
H24A C24 H24B 109.5 . . ?
C19 C24 H24C 109.5 . . ?
H24A C24 H24C 109.5 . . ?
H24B C24 H24C 109.5 . . ?
C21 C25 H25A 109.5 . . ?
C21 C25 H25B 109.5 . . ?
H25A C25 H25B 109.5 . . ?
C21 C25 H25C 109.5 . . ?
H25A C25 H25C 109.5 . . ?
H25B C25 H25C 109.5 . . ?
C22 C26 H26A 109.5 . . ?
C22 C26 H26B 109.5 . . ?
H26A C26 H26B 109.5 . . ?
C22 C26 H26C 109.5 . . ?
H26A C26 H26C 109.5 . . ?
H26B C26 H26C 109.5 . . ?
O6 C27 C15 112.99(18) . . ?
O6 C27 H27A 109.0 . . ?
C15 C27 H27A 109.0 . . ?
O6 C27 H27B 109.0 . . ?
C15 C27 H27B 109.0 . . ?
H27A C27 H27B 107.8 . . ?
C15 C28 H28A 109.5 . . ?
C15 C28 H28B 109.5 . . ?
H28A C28 H28B 109.5 . . ?
C15 C28 H28C 109.5 . . ?
H28A C28 H28C 109.5 . . ?
H28B C28 H28C 109.5 . . ?

loop_
_geom_bond_atom_site_label_1
_geom_bond_atom_site_label_2
_geom_bond_distance
_geom_bond_site_symmetry_2
_geom_bond_publ_flag
O1 C9 1.381(2) . ?
O1 C1 1.444(3) . ?
O2 C6 1.387(2) . ?
O2 H2 0.87(3) . ?
O3 C13 1.419(4) . ?
O3 H3 0.82(3) . ?
C1 C13 1.520(3) . ?
C1 C14 1.522(3) . ?
C1 C2 1.522(4) . ?
C2 C3 1.526(3) . ?
C2 H2A 0.9900 . ?
C2 H2B 0.9900 . ?
C3 C4 1.513(3) . ?
C3 H3A 0.9900 . ?
C3 H3B 0.9900 . ?
C4 C9 1.393(3) . ?
C4 C5 1.401(3) . ?
C5 C6 1.395(3) . ?
C5 C10 1.510(3) . ?
C6 C7 1.401(3) . ?
C7 C8 1.391(3) . ?
C7 C11 1.510(3) . ?
C8 C9 1.406(3) . ?
C8 C12 1.504(3) . ?
C10 H10A 0.9800 . ?
C10 H10B 0.9800 . ?
C10 H10C 0.9800 . ?
C11 H11A 0.9800 . ?
C11 H11B 0.9800 . ?
C11 H11C 0.9800 . ?
C12 H12A 0.9800 . ?
C12 H12B 0.9800 . ?
C12 H12C 0.9800 . ?
C13 H13A 0.9900 . ?
C13 H13B 0.9900 . ?
C14 H14A 0.9800 . ?
C14 H14B 0.9800 . ?
C14 H14C 0.9800 . ?
O4 C23 1.386(2) . ?
O4 C15 1.444(2) . ?
O5 C20 1.387(2) . ?
O5 H5 0.88(3) . ?
O6 C27 1.423(3) . ?
O6 H6 0.84(3) . ?
C15 C16 1.508(4) . ?
C15 C28 1.522(3) . ?
C15 C27 1.530(3) . ?
C16 C17 1.526(3) . ?
C16 H16A 0.9900 . ?
C16 H16B 0.9900 . ?
C17 C18 1.513(3) . ?
C17 H17A 0.9900 . ?
C17 H17B 0.9900 . ?
C18 C23 1.392(3) . ?
C18 C19 1.403(3) . ?
C19 C20 1.396(3) . ?
C19 C24 1.502(3) . ?
C20 C21 1.392(3) . ?
C21 C22 1.397(3) . ?
C21 C25 1.509(3) . ?
C22 C23 1.394(3) . ?
C22 C26 1.507(3) . ?
C24 H24A 0.9800 . ?
C24 H24B 0.9800 . ?
C24 H24C 0.9800 . ?
C25 H25A 0.9800 . ?
C25 H25B 0.9800 . ?
C25 H25C 0.9800 . ?
C26 H26A 0.9800 . ?
C26 H26B 0.9800 . ?
C26 H26C 0.9800 . ?
C27 H27A 0.9900 . ?
C27 H27B 0.9900 . ?
C28 H28A 0.9800 . ?
C28 H28B 0.9800 . ?
C28 H28C 0.9800 . ?

loop_
_geom_hbond_atom_site_label_D
_geom_hbond_atom_site_label_H
_geom_hbond_atom_site_label_A
_geom_hbond_distance_DH
_geom_hbond_distance_HA
_geom_hbond_distance_DA
_geom_hbond_angle_DHA
_geom_hbond_site_symmetry_A
O6 H6 O3 0.84(3) 1.90(3) 2.725(2) 167(4) .
O5 H5 O5 0.88(3) 2.47(3) 3.2899(15) 156(3) 4_546
O3 H3 O6 0.82(3) 2.05(3) 2.783(2) 149(3) 2_656
O2 H2 O2 0.87(3) 2.50(3) 3.3356(15) 163(3) 4_657

loop_
_geom_torsion_atom_site_label_1
_geom_torsion_atom_site_label_2
_geom_torsion_atom_site_label_3
_geom_torsion_atom_site_label_4
_geom_torsion
_geom_torsion_site_symmetry_1
_geom_torsion_site_symmetry_2
_geom_torsion_site_symmetry_3
_geom_torsion_site_symmetry_4
_geom_torsion_publ_flag
C9 O1 C1 C13 163.8(2) . . . . ?
C9 O1 C1 C14 -77.6(2) . . . . ?
C9 O1 C1 C2 46.0(2) . . . . ?
O1 C1 C2 C3 -61.9(3) . . . . ?
C13 C1 C2 C3 -175.38(19) . . . . ?
C14 C1 C2 C3 60.0(3) . . . . ?
C1 C2 C3 C4 45.3(3) . . . . ?
C2 C3 C4 C9 -13.7(3) . . . . ?
C2 C3 C4 C5 166.1(2) . . . . ?
C9 C4 C5 C6 3.4(3) . . . . ?
C3 C4 C5 C6 -176.36(19) . . . . ?
C9 C4 C5 C10 -176.08(19) . . . . ?
C3 C4 C5 C10 4.1(3) . . . . ?
C4 C5 C6 O2 -178.7(2) . . . . ?
C10 C5 C6 O2 0.8(3) . . . . ?
C4 C5 C6 C7 -0.1(3) . . . . ?
C10 C5 C6 C7 179.4(2) . . . . ?
O2 C6 C7 C8 175.55(19) . . . . ?
C5 C6 C7 C8 -3.1(3) . . . . ?
O2 C6 C7 C11 -4.7(3) . . . . ?
C5 C6 C7 C11 176.7(2) . . . . ?
C6 C7 C8 C9 2.9(3) . . . . ?
C11 C7 C8 C9 -176.87(19) . . . . ?
C6 C7 C8 C12 -178.92(19) . . . . ?
C11 C7 C8 C12 1.3(3) . . . . ?
C1 O1 C9 C4 -14.4(3) . . . . ?
C1 O1 C9 C8 166.46(18) . . . . ?
C5 C4 C9 O1 177.28(18) . . . . ?
C3 C4 C9 O1 -2.9(3) . . . . ?
C5 C4 C9 C8 -3.6(3) . . . . ?
C3 C4 C9 C8 176.15(19) . . . . ?
C7 C8 C9 O1 179.57(18) . . . . ?
C12 C8 C9 O1 1.4(3) . . . . ?
C7 C8 C9 C4 0.4(3) . . . . ?
C12 C8 C9 C4 -177.75(19) . . . . ?
O1 C1 C13 O3 62.3(3) . . . . ?
C14 C1 C13 O3 -55.6(3) . . . . ?
C2 C1 C13 O3 178.8(2) . . . . ?
C23 O4 C15 C16 -46.6(2) . . . . ?
C23 O4 C15 C28 -167.0(2) . . . . ?
C23 O4 C15 C27 75.4(2) . . . . ?
O4 C15 C16 C17 59.3(2) . . . . ?
C28 C15 C16 C17 175.19(17) . . . . ?
C27 C15 C16 C17 -59.0(2) . . . . ?
C15 C16 C17 C18 -42.2(3) . . . . ?
C16 C17 C18 C23 13.2(3) . . . . ?
C16 C17 C18 C19 -167.45(19) . . . . ?
C23 C18 C19 C20 -3.0(3) . . . . ?
C17 C18 C19 C20 177.67(18) . . . . ?
C23 C18 C19 C24 176.24(19) . . . . ?
C17 C18 C19 C24 -3.1(3) . . . . ?
C18 C19 C20 O5 179.24(19) . . . . ?
C24 C19 C20 O5 0.0(3) . . . . ?
C18 C19 C20 C21 0.6(3) . . . . ?
C24 C19 C20 C21 -178.6(2) . . . . ?
O5 C20 C21 C22 -176.09(19) . . . . ?
C19 C20 C21 C22 2.6(3) . . . . ?
O5 C20 C21 C25 4.1(3) . . . . ?
C19 C20 C21 C25 -177.2(2) . . . . ?
C20 C21 C22 C23 -3.3(3) . . . . ?
C25 C21 C22 C23 176.50(19) . . . . ?
C20 C21 C22 C26 177.76(19) . . . . ?
C25 C21 C22 C26 -2.4(3) . . . . ?
C15 O4 C23 C18 17.5(3) . . . . ?
C15 O4 C23 C22 -164.04(18) . . . . ?
C19 C18 C23 O4 -179.39(19) . . . . ?
C17 C18 C23 O4 0.0(3) . . . . ?
C19 C18 C23 C22 2.3(3) . . . . ?
C17 C18 C23 C22 -178.39(19) . . . . ?
C21 C22 C23 O4 -177.51(18) . . . . ?
C26 C22 C23 O4 1.4(3) . . . . ?
C21 C22 C23 C18 0.9(3) . . . . ?
C26 C22 C23 C18 179.84(19) . . . . ?
O4 C15 C27 O6 -173.90(16) . . . . ?
C16 C15 C27 O6 -53.4(2) . . . . ?
C28 C15 C27 O6 72.8(3) . . . . ?
